data_4028855
loop_
_publ_author_name
'Ramesh C. Dhakal'
'R. Karl Dieter'

_publ_section_title
;
 Regio- and Stereocontrol in the Michael-Initiated Ring-Closure Reactions
 of \g,\d-Epoxy-\a,\b-unsaturated Esters, Ketones, Sulfones, and Amides
;
_journal_name_full 'Journal of Organic Chemistry'
_journal_page_first 12426
_journal_page_last 12439
_journal_paper_doi 10.1021/jo402075d
_journal_volume 78
_journal_year 2013
_chemical_formula_sum 'C22 H24 N2 O8 S'
_chemical_formula_weight 476.49
_chemical_name_systematic
; 
 ? 
;
_space_group_IT_number 2
_symmetry_cell_setting triclinic
_symmetry_space_group_name_Hall '-P 1'
_symmetry_space_group_name_H-M 'P -1'
_atom_sites_solution_hydrogens geom
_atom_sites_solution_primary direct
_atom_sites_solution_secondary difmap
_audit_creation_method SHELXL-97
_cell_angle_alpha 73.751(19)
_cell_angle_beta 75.66(2)
_cell_angle_gamma 85.64(2)
_cell_formula_units_Z 4
_cell_length_a 10.6535(18)
_cell_length_b 12.7422(18)
_cell_length_c 19.093(2)
_cell_measurement_reflns_used 4092
_cell_measurement_temperature 183(2)
_cell_measurement_theta_max 26.4266
_cell_measurement_theta_min 2.4147
_cell_volume 2410.7(7)
_computing_cell_refinement 'CrystalClear (Rigaku/MSC,2006)'
_computing_data_collection 'CrystalClear (Rigaku/MSC,2006)'
_computing_data_reduction 'CrystalClear (Rigaku/MSC,2006)'
_computing_molecular_graphics 'SHELXTL 6.10 (Sheldrick,2008)'
_computing_publication_material 'SHELXTL 6.10 (Sheldrick,2008)'
_computing_structure_refinement 'SHELXTL 6.10 (Sheldrick,2008)'
_computing_structure_solution 'SHELXTL 6.10 (Sheldrick,2008)'
_diffrn_ambient_temperature 183(2)
_diffrn_detector_area_resol_mean 14.9365
_diffrn_measured_fraction_theta_full 0.986
_diffrn_measured_fraction_theta_max 0.986
_diffrn_measurement_details
;
scan:
    Number of images: 260
               Slice: -40.0000 - 90.0000
         Image width: 0.5000
            Exp time: 60.0000
       Rotation axis: Omega
               Omega: 0.0000
                 Chi: 45.0000
                 Phi: 0.0000
                 XTD: 26.9639
              2theta: -0.1050
scan:
    Number of images: 220
               Slice: -30.0000 - 80.0000
         Image width: 0.5000
            Exp time: 60.0000
       Rotation axis: Omega
               Omega: 0.0000
                 Chi: 45.0000
                 Phi: 90.0000
                 XTD: 26.9639
              2theta: -0.1050

;
_diffrn_measurement_device
;
Mercury 1K CCD
;
_diffrn_measurement_device_details
;
AFC8: Eulerian 3 circle
;
_diffrn_measurement_method omega
_diffrn_radiation_detector CCD
_diffrn_radiation_monochromator 'Graphite Monochromator'
_diffrn_radiation_source 'Sealed Tube'
_diffrn_radiation_type MoK\a
_diffrn_radiation_wavelength 0.71073
_diffrn_reflns_av_R_equivalents 0.1565
_diffrn_reflns_av_sigmaI/netI 0.1775
_diffrn_reflns_limit_h_max 12
_diffrn_reflns_limit_h_min -12
_diffrn_reflns_limit_k_max 15
_diffrn_reflns_limit_k_min -15
_diffrn_reflns_limit_l_max 22
_diffrn_reflns_limit_l_min -21
_diffrn_reflns_number 16769
_diffrn_reflns_reduction_process 'Lp corrections applied'
_diffrn_reflns_theta_full 25.03
_diffrn_reflns_theta_max 25.03
_diffrn_reflns_theta_min 2.03
_diffrn_standards_decay_% 0
_diffrn_standards_interval_count 0
_diffrn_standards_interval_time 0
_diffrn_standards_number 0
_exptl_absorpt_coefficient_mu 0.182
_exptl_absorpt_correction_T_max 0.9891
_exptl_absorpt_correction_T_min 0.9339
_exptl_absorpt_correction_type multi-scan
_exptl_absorpt_process_details 'Jacobson, R., (1998)'
_exptl_crystal_colour colorless
_exptl_crystal_density_diffrn 1.313
_exptl_crystal_description plate
_exptl_crystal_F_000 1000
_exptl_crystal_size_max 0.38
_exptl_crystal_size_mid 0.19
_exptl_crystal_size_min 0.06
_refine_diff_density_max 0.656
_refine_diff_density_min -0.505
_refine_diff_density_rms 0.122
_refine_ls_extinction_method none
_refine_ls_goodness_of_fit_ref 1.419
_refine_ls_hydrogen_treatment constr
_refine_ls_matrix_type full
_refine_ls_number_parameters 599
_refine_ls_number_reflns 8404
_refine_ls_number_restraints 0
_refine_ls_restrained_S_all 1.419
_refine_ls_R_factor_all 0.2753
_refine_ls_R_factor_gt 0.1516
_refine_ls_shift/su_max 0.001
_refine_ls_shift/su_mean 0.000
_refine_ls_structure_factor_coef Fsqd
_refine_ls_weighting_details 'calc w=1/[\s^2^(Fo^2^)+(0.1000P)^2^+0.0000P] where P=(Fo^2^+2Fc^2^)/3'
_refine_ls_weighting_scheme calc
_refine_ls_wR_factor_gt 0.3048
_refine_ls_wR_factor_ref 0.3953
_reflns_number_gt 3270
_reflns_number_total 8404
_reflns_threshold_expression >2sigma(I)
_cod_data_source_file jo402075d_si_004.cif
_cod_data_source_block shelxl
_cod_original_cell_volume 2410.8(6)
_cod_database_code 4028855

loop_
_symmetry_equiv_pos_as_xyz
'x, y, z'
'-x, -y, -z'

loop_
_atom_site_label
_atom_site_type_symbol
_atom_site_fract_x
_atom_site_fract_y
_atom_site_fract_z
_atom_site_U_iso_or_equiv
_atom_site_adp_type
_atom_site_occupancy
_atom_site_symmetry_multiplicity
_atom_site_calc_flag
_atom_site_refinement_flags
S1 S 0.8116(3) 0.3036(2) 0.29432(16) 0.0618(7) Uani 1 1 d .
O1 O 1.2074(6) 0.1327(5) 0.3928(4) 0.0568(16) Uani 1 1 d .
O2 O 1.2056(7) 0.0036(6) 0.4993(4) 0.0660(18) Uani 1 1 d .
O3 O 1.7465(10) 0.0899(7) 0.1893(5) 0.112(4) Uani 1 1 d .
O4 O 1.5699(8) 0.1827(7) 0.1829(4) 0.077(2) Uani 1 1 d .
O5 O 1.6057(8) -0.2191(7) 0.5095(5) 0.079(2) Uani 1 1 d .
O6 O 1.7670(8) -0.1935(6) 0.4121(5) 0.077(2) Uani 1 1 d .
O7 O 0.8982(8) 0.3579(6) 0.2240(4) 0.077(2) Uani 1 1 d .
O8 O 0.6846(8) 0.2664(6) 0.2929(5) 0.086(3) Uani 1 1 d .
N1 N 1.6337(9) 0.1142(7) 0.2176(6) 0.068(2) Uani 1 1 d .
N2 N 1.6548(10) -0.1710(8) 0.4459(7) 0.070(3) Uani 1 1 d .
C1 C 0.8908(9) 0.1900(8) 0.3396(5) 0.055(2) Uani 1 1 d .
H1 H 0.8386 0.1410 0.3831 0.066 Uiso 1 1 calc R
C2 C 1.0304(10) 0.2022(9) 0.3413(6) 0.060(2) Uani 1 1 d .
H2 H 1.0667 0.2731 0.3149 0.072 Uiso 1 1 calc R
C3 C 1.0032(9) 0.1378(9) 0.2924(6) 0.058(2) Uani 1 1 d .
H3 H 1.0241 0.1747 0.2398 0.070 Uiso 1 1 calc R
C4 C 1.0643(9) 0.1525(9) 0.4154(6) 0.061(3) Uani 1 1 d .
H4 H 1.0202 0.0842 0.4400 0.073 Uiso 1 1 calc R
C5 C 1.0372(11) 0.2249(10) 0.4664(6) 0.070(3) Uani 1 1 d .
H5A H 1.0847 0.2917 0.4423 0.105 Uiso 1 1 calc R
H5B H 1.0634 0.1889 0.5119 0.105 Uiso 1 1 calc R
H5C H 0.9462 0.2411 0.4779 0.105 Uiso 1 1 calc R
C6 C 1.2602(9) 0.0542(8) 0.4357(6) 0.052(2) Uani 1 1 d .
C7 C 1.3969(9) 0.0297(8) 0.3995(5) 0.049(2) Uani 1 1 d .
C8 C 1.4531(9) 0.0873(8) 0.3287(6) 0.057(2) Uani 1 1 d .
H8 H 1.4074 0.1469 0.3021 0.069 Uiso 1 1 calc R
C9 C 1.5779(9) 0.0595(8) 0.2948(6) 0.051(2) Uani 1 1 d .
C10 C 1.6453(9) -0.0252(8) 0.3318(6) 0.057(2) Uani 1 1 d .
H10 H 1.7302 -0.0456 0.3078 0.068 Uiso 1 1 calc R
C11 C 1.5870(9) -0.0799(7) 0.4048(6) 0.050(2) Uani 1 1 d .
C12 C 1.4617(10) -0.0568(8) 0.4412(6) 0.056(2) Uani 1 1 d .
H12 H 1.4220 -0.0972 0.4915 0.067 Uiso 1 1 calc R
C13 C 1.0170(11) 0.0134(9) 0.3104(7) 0.070(3) Uani 1 1 d .
H13A H 0.9945 -0.0174 0.3638 0.084 Uiso 1 1 calc R
H13B H 0.9583 -0.0148 0.2893 0.084 Uiso 1 1 calc R
C14 C 1.1532(15) -0.0196(14) 0.2791(11) 0.115(6) Uani 1 1 d .
H14A H 1.1665 -0.0025 0.2255 0.138 Uiso 1 1 calc R
H14B H 1.2110 0.0254 0.2893 0.138 Uiso 1 1 calc R
C15 C 1.191(2) -0.1292(16) 0.3047(13) 0.144(7) Uani 1 1 d .
H15A H 1.1321 -0.1761 0.2970 0.173 Uiso 1 1 calc R
H15B H 1.1855 -0.1464 0.3576 0.173 Uiso 1 1 calc R
C16 C 1.332(2) -0.152(2) 0.2631(17) 0.210(15) Uani 1 1 d .
H16A H 1.3314 -0.2112 0.2413 0.315 Uiso 1 1 calc R
H16B H 1.3861 -0.1712 0.2983 0.315 Uiso 1 1 calc R
H16C H 1.3653 -0.0876 0.2243 0.315 Uiso 1 1 calc R
C17 C 0.7868(12) 0.3884(8) 0.3539(6) 0.061(3) Uani 1 1 d .
C18 C 0.8806(13) 0.4714(10) 0.3404(7) 0.077(3) Uani 1 1 d .
H18 H 0.9533 0.4824 0.2978 0.093 Uiso 1 1 calc R
C19 C 0.8635(16) 0.5355(10) 0.3903(7) 0.085(4) Uani 1 1 d .
H19 H 0.9267 0.5894 0.3838 0.102 Uiso 1 1 calc R
C20 C 0.756(2) 0.5212(13) 0.4489(9) 0.107(5) Uani 1 1 d .
H20 H 0.7417 0.5701 0.4804 0.129 Uiso 1 1 calc R
C21 C 0.668(2) 0.4408(15) 0.4643(9) 0.125(7) Uani 1 1 d .
H21 H 0.5986 0.4297 0.5085 0.150 Uiso 1 1 calc R
C22 C 0.6795(14) 0.3707(11) 0.4134(8) 0.088(4) Uani 1 1 d .
H22 H 0.6162 0.3162 0.4211 0.106 Uiso 1 1 calc R
S1' S 0.7879(3) 0.3501(2) -0.17111(15) 0.0604(7) Uani 1 1 d .
O1' O 0.7349(6) 0.4352(5) 0.0830(3) 0.0572(16) Uani 1 1 d .
O2' O 0.8609(8) 0.5657(6) 0.0869(4) 0.069(2) Uani 1 1 d .
O3' O 0.3254(7) 0.3468(6) 0.2636(4) 0.073(2) Uani 1 1 d .
O4' O 0.2836(8) 0.4086(7) 0.3611(5) 0.081(2) Uani 1 1 d .
O5' O 0.6884(11) 0.7680(8) 0.2745(6) 0.115(4) Uani 1 1 d .
O6' O 0.5335(9) 0.7011(7) 0.3695(5) 0.092(3) Uani 1 1 d .
O7' O 0.8477(9) 0.4010(6) -0.2496(4) 0.081(2) Uani 1 1 d .
O8' O 0.6486(7) 0.3287(6) -0.1483(4) 0.069(2) Uani 1 1 d .
N1' N 0.3498(9) 0.4046(7) 0.3005(5) 0.064(2) Uani 1 1 d .
N2' N 0.6016(12) 0.7011(9) 0.3077(6) 0.087(3) Uani 1 1 d .
C1' C 0.8232(10) 0.4306(8) -0.1181(5) 0.054(2) Uani 1 1 d .
H1' H 0.9114 0.4540 -0.1298 0.065 Uiso 1 1 calc R
C2' C 0.7505(9) 0.4075(8) -0.0366(5) 0.052(2) Uani 1 1 d .
H2' H 0.6875 0.3503 -0.0197 0.062 Uiso 1 1 calc R
C3' C 0.7186(11) 0.5094(8) -0.0918(6) 0.062(3) Uani 1 1 d .
H3' H 0.6386 0.5060 -0.1056 0.074 Uiso 1 1 calc R
C4' C 0.8311(9) 0.4109(8) 0.0186(5) 0.051(2) Uani 1 1 d .
H4' H 0.8948 0.4676 -0.0034 0.061 Uiso 1 1 calc R
C5' C 0.8936(10) 0.3034(8) 0.0489(6) 0.062(3) Uani 1 1 d .
H5'1 H 0.9296 0.3079 0.0893 0.094 Uiso 1 1 calc R
H5'2 H 0.9613 0.2869 0.0097 0.094 Uiso 1 1 calc R
H5'3 H 0.8298 0.2467 0.0669 0.094 Uiso 1 1 calc R
C6' C 0.7636(10) 0.5114(8) 0.1118(5) 0.053(2) Uani 1 1 d .
C7' C 0.6637(9) 0.5256(7) 0.1754(5) 0.051(2) Uani 1 1 d .
C8' C 0.5534(10) 0.4594(8) 0.2064(5) 0.053(2) Uani 1 1 d .
H8' H 0.5411 0.4033 0.1841 0.063 Uiso 1 1 calc R
C9' C 0.4626(9) 0.4737(8) 0.2682(5) 0.053(2) Uani 1 1 d .
C10' C 0.4775(11) 0.5526(8) 0.3041(6) 0.061(3) Uani 1 1 d .
H10' H 0.4164 0.5605 0.3487 0.073 Uiso 1 1 calc R
C11' C 0.5864(11) 0.6188(9) 0.2712(6) 0.062(3) Uani 1 1 d .
C12' C 0.6733(11) 0.6076(8) 0.2085(6) 0.059(2) Uani 1 1 d .
H12' H 0.7439 0.6581 0.1863 0.071 Uiso 1 1 calc R
C13' C 0.7570(11) 0.6243(8) -0.0971(6) 0.063(3) Uani 1 1 d .
H13C H 0.7791 0.6661 -0.1487 0.075 Uiso 1 1 calc R
H13D H 0.8316 0.6211 -0.0768 0.075 Uiso 1 1 calc R
C14' C 0.6450(11) 0.6793(9) -0.0535(8) 0.075(3) Uani 1 1 d .
H14C H 0.5727 0.6877 -0.0763 0.090 Uiso 1 1 calc R
H14D H 0.6183 0.6344 -0.0028 0.090 Uiso 1 1 calc R
C15' C 0.6861(15) 0.7908(12) -0.0530(11) 0.116(6) Uani 1 1 d .
H15C H 0.7183 0.8339 -0.1036 0.140 Uiso 1 1 calc R
H15D H 0.7545 0.7820 -0.0271 0.140 Uiso 1 1 calc R
C16' C 0.5664(19) 0.8519(14) -0.0123(14) 0.162(9) Uani 1 1 d .
H16D H 0.4877 0.8301 -0.0200 0.243 Uiso 1 1 calc R
H16E H 0.5768 0.9295 -0.0329 0.243 Uiso 1 1 calc R
H16F H 0.5626 0.8330 0.0405 0.243 Uiso 1 1 calc R
C17' C 0.8679(10) 0.2261(9) -0.1424(6) 0.056(2) Uani 1 1 d .
C18' C 0.8027(12) 0.1413(9) -0.0847(7) 0.069(3) Uani 1 1 d .
H18' H 0.7140 0.1495 -0.0596 0.083 Uiso 1 1 calc R
C19' C 0.8705(14) 0.0437(10) -0.0643(8) 0.082(3) Uani 1 1 d .
H19' H 0.8273 -0.0158 -0.0244 0.098 Uiso 1 1 calc R
C20' C 0.9961(12) 0.0307(10) -0.0994(7) 0.071(3) Uani 1 1 d .
H20' H 1.0401 -0.0375 -0.0844 0.085 Uiso 1 1 calc R
C21' C 1.0595(12) 0.1142(10) -0.1559(8) 0.078(3) Uani 1 1 d .
H21' H 1.1477 0.1045 -0.1812 0.093 Uiso 1 1 calc R
C22' C 0.9970(11) 0.2125(9) -0.1767(6) 0.068(3) Uani 1 1 d .
H22' H 1.0429 0.2720 -0.2152 0.081 Uiso 1 1 calc R

loop_
_atom_site_aniso_label
_atom_site_aniso_U_11
_atom_site_aniso_U_22
_atom_site_aniso_U_33
_atom_site_aniso_U_23
_atom_site_aniso_U_13
_atom_site_aniso_U_12
S1 0.0629(17) 0.0541(16) 0.0680(17) -0.0090(12) -0.0246(13) 0.0034(12)
O1 0.034(3) 0.067(4) 0.064(4) -0.014(3) -0.008(3) 0.001(3)
O2 0.056(4) 0.064(5) 0.065(5) -0.006(4) -0.003(4) 0.001(3)
O3 0.105(8) 0.081(6) 0.096(7) 0.003(5) 0.036(6) 0.022(5)
O4 0.071(5) 0.079(6) 0.065(5) -0.006(4) -0.004(4) 0.000(4)
O5 0.079(6) 0.068(5) 0.081(6) -0.004(4) -0.026(5) 0.009(4)
O6 0.059(5) 0.076(5) 0.097(6) -0.027(4) -0.019(4) 0.020(4)
O7 0.089(6) 0.070(5) 0.052(4) 0.006(3) -0.008(4) 0.005(4)
O8 0.069(5) 0.068(5) 0.139(7) -0.031(5) -0.059(5) 0.007(4)
N1 0.061(6) 0.051(5) 0.081(6) -0.017(5) 0.001(5) 0.001(4)
N2 0.070(7) 0.054(6) 0.093(8) -0.017(5) -0.035(6) 0.002(5)
C1 0.049(6) 0.057(6) 0.049(6) -0.002(4) -0.012(4) 0.005(4)
C2 0.047(6) 0.069(7) 0.064(6) -0.012(5) -0.020(5) 0.002(5)
C3 0.045(6) 0.068(7) 0.056(6) -0.013(5) -0.007(5) 0.006(5)
C4 0.028(5) 0.082(7) 0.065(6) -0.012(5) -0.004(4) -0.003(4)
C5 0.062(7) 0.089(8) 0.056(6) -0.017(6) -0.016(5) 0.006(6)
C6 0.042(5) 0.055(6) 0.057(6) -0.013(5) -0.011(5) 0.003(4)
C7 0.048(5) 0.051(5) 0.045(5) -0.006(4) -0.012(4) -0.004(4)
C8 0.050(6) 0.041(5) 0.083(7) -0.017(5) -0.023(5) 0.009(4)
C9 0.039(5) 0.053(6) 0.060(6) -0.016(4) -0.008(4) -0.007(4)
C10 0.040(5) 0.058(6) 0.077(7) -0.031(5) -0.009(5) 0.002(4)
C11 0.047(5) 0.037(5) 0.066(6) -0.013(4) -0.013(5) -0.001(4)
C12 0.058(6) 0.044(6) 0.063(6) -0.011(5) -0.015(5) -0.001(4)
C13 0.058(7) 0.075(8) 0.080(8) -0.029(6) -0.016(6) 0.006(5)
C14 0.094(10) 0.124(13) 0.183(16) -0.104(13) -0.080(11) 0.051(9)
C15 0.155(19) 0.130(16) 0.177(19) -0.060(14) -0.084(16) 0.034(13)
C16 0.130(16) 0.30(3) 0.35(3) -0.28(3) -0.13(2) 0.111(19)
C17 0.087(8) 0.044(6) 0.048(6) -0.003(4) -0.013(5) -0.005(5)
C18 0.083(8) 0.072(8) 0.076(8) -0.019(6) -0.015(6) -0.011(6)
C19 0.126(12) 0.062(8) 0.069(8) -0.023(6) -0.018(8) -0.011(7)
C20 0.176(17) 0.074(10) 0.076(10) -0.031(8) -0.024(10) -0.007(10)
C21 0.160(18) 0.103(13) 0.080(10) -0.013(9) 0.004(10) 0.047(12)
C22 0.092(10) 0.080(9) 0.080(9) -0.013(7) -0.006(7) 0.006(7)
S1' 0.0677(17) 0.0578(16) 0.0624(17) -0.0219(13) -0.0235(13) 0.0082(12)
O1' 0.057(4) 0.062(4) 0.050(4) -0.019(3) -0.001(3) -0.010(3)
O2' 0.072(5) 0.065(5) 0.068(5) -0.024(4) -0.001(4) -0.020(4)
O3' 0.069(5) 0.073(5) 0.075(5) -0.023(4) -0.005(4) -0.015(4)
O4' 0.073(5) 0.086(6) 0.065(5) -0.014(4) 0.016(4) -0.023(4)
O5' 0.141(9) 0.091(7) 0.106(7) -0.056(6) 0.032(6) -0.058(6)
O6' 0.084(6) 0.100(7) 0.104(7) -0.060(6) 0.001(5) -0.021(5)
O7' 0.122(7) 0.075(5) 0.044(4) -0.015(4) -0.019(4) 0.007(5)
O8' 0.059(5) 0.067(5) 0.090(5) -0.032(4) -0.027(4) 0.013(3)
N1' 0.067(6) 0.058(6) 0.066(6) -0.014(4) -0.015(5) 0.009(4)
N2' 0.115(9) 0.074(7) 0.070(7) -0.039(6) 0.006(6) -0.012(6)
C1' 0.060(6) 0.049(5) 0.050(5) -0.016(4) -0.002(4) -0.001(4)
C2' 0.046(5) 0.059(6) 0.045(5) -0.014(4) -0.001(4) -0.003(4)
C3' 0.061(6) 0.055(6) 0.075(7) -0.023(5) -0.022(5) 0.006(5)
C4' 0.045(5) 0.066(6) 0.035(5) -0.012(4) 0.003(4) 0.000(4)
C5' 0.049(6) 0.064(7) 0.060(6) -0.005(5) -0.001(5) 0.005(5)
C6' 0.057(6) 0.046(6) 0.051(6) -0.008(4) -0.013(5) 0.007(4)
C7' 0.052(6) 0.047(5) 0.057(6) -0.015(4) -0.020(5) 0.000(4)
C8' 0.061(6) 0.049(6) 0.054(6) -0.015(4) -0.028(5) 0.011(4)
C9' 0.047(5) 0.058(6) 0.049(5) -0.006(4) -0.012(4) 0.003(4)
C10' 0.065(7) 0.061(6) 0.052(6) -0.013(5) -0.012(5) 0.010(5)
C11' 0.062(7) 0.059(6) 0.065(7) -0.027(5) -0.004(5) 0.002(5)
C12' 0.064(6) 0.045(6) 0.063(6) -0.006(5) -0.013(5) -0.007(4)
C13' 0.066(7) 0.043(6) 0.080(7) -0.019(5) -0.013(6) 0.000(4)
C14' 0.063(7) 0.062(7) 0.101(9) -0.034(6) -0.007(6) -0.004(5)
C15' 0.092(10) 0.076(9) 0.155(14) -0.043(9) 0.029(10) 0.013(8)
C16' 0.119(14) 0.091(12) 0.26(2) -0.100(15) 0.032(15) 0.008(10)
C17' 0.051(6) 0.064(7) 0.058(6) -0.028(5) -0.012(5) 0.011(5)
C18' 0.069(7) 0.054(7) 0.086(8) -0.015(6) -0.028(6) 0.006(5)
C19' 0.092(10) 0.058(7) 0.092(9) -0.020(6) -0.019(7) 0.004(6)
C20' 0.064(7) 0.059(7) 0.086(8) -0.023(6) -0.010(6) 0.004(5)
C21' 0.065(7) 0.078(9) 0.097(9) -0.039(8) -0.019(7) 0.016(6)
C22' 0.074(8) 0.063(7) 0.062(7) -0.014(5) -0.013(6) 0.006(5)

loop_
_atom_type_symbol
_atom_type_description
_atom_type_scat_dispersion_real
_atom_type_scat_dispersion_imag
_atom_type_scat_source
C C 0.0033 0.0016 'International Tables Vol C Tables 4.2.6.8 and 6.1.1.4'
H H 0.0000 0.0000 'International Tables Vol C Tables 4.2.6.8 and 6.1.1.4'
N N 0.0061 0.0033 'International Tables Vol C Tables 4.2.6.8 and 6.1.1.4'
O O 0.0106 0.0060 'International Tables Vol C Tables 4.2.6.8 and 6.1.1.4'
S S 0.1246 0.1234 'International Tables Vol C Tables 4.2.6.8 and 6.1.1.4'

loop_
_geom_angle_atom_site_label_1
_geom_angle_atom_site_label_2
_geom_angle_atom_site_label_3
_geom_angle
O7 S1 O8 118.7(5)
O7 S1 C1 108.9(5)
O8 S1 C1 107.2(5)
O7 S1 C17 108.5(5)
O8 S1 C17 108.8(5)
C1 S1 C17 103.8(5)
C6 O1 C4 119.0(8)
O4 N1 O3 122.7(10)
O4 N1 C9 119.0(9)
O3 N1 C9 118.3(10)
O5 N2 O6 122.8(10)
O5 N2 C11 120.4(10)
O6 N2 C11 116.8(11)
C2 C1 C3 58.5(6)
C2 C1 S1 118.4(8)
C3 C1 S1 118.8(7)
C2 C1 H1 116.3
C3 C1 H1 116.3
S1 C1 H1 116.3
C3 C2 C4 124.2(9)
C3 C2 C1 61.5(6)
C4 C2 C1 116.0(9)
C3 C2 H2 114.7
C4 C2 H2 114.7
C1 C2 H2 114.7
C2 C3 C13 122.9(9)
C2 C3 C1 60.0(6)
C13 C3 C1 119.9(9)
C2 C3 H3 114.4
C13 C3 H3 114.4
C1 C3 H3 114.4
C5 C4 O1 110.0(8)
C5 C4 C2 114.0(9)
O1 C4 C2 102.6(7)
C5 C4 H4 110.0
O1 C4 H4 110.0
C2 C4 H4 110.0
C4 C5 H5A 109.5
C4 C5 H5B 109.5
H5A C5 H5B 109.5
C4 C5 H5C 109.5
H5A C5 H5C 109.5
H5B C5 H5C 109.5
O2 C6 O1 124.3(9)
O2 C6 C7 122.6(9)
O1 C6 C7 113.1(9)
C8 C7 C12 122.2(9)
C8 C7 C6 120.5(8)
C12 C7 C6 117.3(9)
C7 C8 C9 119.5(9)
C7 C8 H8 120.3
C9 C8 H8 120.3
C10 C9 C8 121.3(10)
C10 C9 N1 118.9(9)
C8 C9 N1 119.7(9)
C9 C10 C11 117.8(9)
C9 C10 H10 121.1
C11 C10 H10 121.1
C10 C11 C12 123.5(9)
C10 C11 N2 119.6(9)
C12 C11 N2 116.9(10)
C11 C12 C7 115.8(9)
C11 C12 H12 122.1
C7 C12 H12 122.1
C14 C13 C3 111.0(11)
C14 C13 H13A 109.4
C3 C13 H13A 109.4
C14 C13 H13B 109.4
C3 C13 H13B 109.4
H13A C13 H13B 108.0
C15 C14 C13 118.4(18)
C15 C14 H14A 107.7
C13 C14 H14A 107.7
C15 C14 H14B 107.7
C13 C14 H14B 107.7
H14A C14 H14B 107.1
C14 C15 C16 112(2)
C14 C15 H15A 109.2
C16 C15 H15A 109.2
C14 C15 H15B 109.2
C16 C15 H15B 109.2
H15A C15 H15B 107.9
C15 C16 H16A 109.5
C15 C16 H16B 109.5
H16A C16 H16B 109.5
C15 C16 H16C 109.5
H16A C16 H16C 109.5
H16B C16 H16C 109.5
C22 C17 C18 123.0(10)
C22 C17 S1 118.3(9)
C18 C17 S1 118.8(9)
C19 C18 C17 118.5(12)
C19 C18 H18 120.7
C17 C18 H18 120.7
C20 C19 C18 119.6(13)
C20 C19 H19 120.2
C18 C19 H19 120.2
C21 C20 C19 122.8(13)
C21 C20 H20 118.6
C19 C20 H20 118.6
C20 C21 C22 120.3(16)
C20 C21 H21 119.9
C22 C21 H21 119.9
C17 C22 C21 115.6(14)
C17 C22 H22 122.2
C21 C22 H22 122.2
O7' S1' O8' 119.5(5)
O7' S1' C1' 107.6(5)
O8' S1' C1' 108.4(4)
O7' S1' C17' 108.4(5)
O8' S1' C17' 107.6(5)
C1' S1' C17' 104.2(4)
C6' O1' C4' 118.2(7)
O4' N1' O3' 123.9(10)
O4' N1' C9' 118.4(9)
O3' N1' C9' 117.7(9)
O6' N2' O5' 122.2(10)
O6' N2' C11' 121.1(11)
O5' N2' C11' 116.7(10)
C2' C1' C3' 59.2(6)
C2' C1' S1' 117.7(7)
C3' C1' S1' 118.1(7)
C2' C1' H1' 116.5
C3' C1' H1' 116.5
S1' C1' H1' 116.5
C3' C2' C1' 60.9(6)
C3' C2' C4' 121.7(8)
C1' C2' C4' 115.7(8)
C3' C2' H2' 115.7
C1' C2' H2' 115.7
C4' C2' H2' 115.7
C2' C3' C13' 124.8(9)
C2' C3' C1' 59.9(6)
C13' C3' C1' 119.0(9)
C2' C3' H3' 114.1
C13' C3' H3' 114.1
C1' C3' H3' 114.1
O1' C4' C5' 106.6(7)
O1' C4' C2' 104.0(7)
C5' C4' C2' 114.0(8)
O1' C4' H4' 110.6
C5' C4' H4' 110.6
C2' C4' H4' 110.6
C4' C5' H5'1 109.5
C4' C5' H5'2 109.5
H5'1 C5' H5'2 109.5
C4' C5' H5'3 109.5
H5'1 C5' H5'3 109.5
H5'2 C5' H5'3 109.5
O2' C6' O1' 124.2(9)
O2' C6' C7' 122.8(9)
O1' C6' C7' 112.9(9)
C12' C7' C8' 116.7(9)
C12' C7' C6' 120.4(9)
C8' C7' C6' 122.9(8)
C9' C8' C7' 121.0(9)
C9' C8' H8' 119.5
C7' C8' H8' 119.5
C8' C9' C10' 121.8(10)
C8' C9' N1' 120.9(9)
C10' C9' N1' 117.3(9)
C11' C10' C9' 115.9(10)
C11' C10' H10' 122.0
C9' C10' H10' 122.0
C12' C11' C10' 122.3(9)
C12' C11' N2' 121.6(10)
C10' C11' N2' 116.2(10)
C11' C12' C7' 122.1(10)
C11' C12' H12' 118.9
C7' C12' H12' 118.9
C3' C13' C14' 109.7(9)
C3' C13' H13C 109.7
C14' C13' H13C 109.7
C3' C13' H13D 109.7
C14' C13' H13D 109.7
H13C C13' H13D 108.2
C15' C14' C13' 110.1(9)
C15' C14' H14C 109.6
C13' C14' H14C 109.6
C15' C14' H14D 109.6
C13' C14' H14D 109.6
H14C C14' H14D 108.2
C14' C15' C16' 110.2(12)
C14' C15' H15C 109.6
C16' C15' H15C 109.6
C14' C15' H15D 109.6
C16' C15' H15D 109.6
H15C C15' H15D 108.1
C15' C16' H16D 109.5
C15' C16' H16E 109.5
H16D C16' H16E 109.5
C15' C16' H16F 109.5
H16D C16' H16F 109.5
H16E C16' H16F 109.5
C22' C17' C18' 119.8(10)
C22' C17' S1' 120.2(9)
C18' C17' S1' 120.0(8)
C17' C18' C19' 117.8(12)
C17' C18' H18' 121.1
C19' C18' H18' 121.1
C20' C19' C18' 121.7(13)
C20' C19' H19' 119.1
C18' C19' H19' 119.1
C19' C20' C21' 120.1(12)
C19' C20' H20' 119.9
C21' C20' H20' 119.9
C20' C21' C22' 120.0(12)
C20' C21' H21' 120.0
C22' C21' H21' 120.0
C21' C22' C17' 120.5(12)
C21' C22' H22' 119.8
C17' C22' H22' 119.8

loop_
_geom_bond_atom_site_label_1
_geom_bond_atom_site_label_2
_geom_bond_distance
S1 O7 1.448(8)
S1 O8 1.477(8)
S1 C1 1.740(9)
S1 C17 1.740(10)
O1 C6 1.294(11)
O1 C4 1.499(10)
O2 C6 1.223(11)
O3 N1 1.244(12)
O4 N1 1.213(11)
O5 N2 1.200(12)
O6 N2 1.264(12)
N1 C9 1.438(13)
N2 C11 1.459(13)
C1 C2 1.516(13)
C1 C3 1.539(13)
C1 H1 0.9600
C2 C3 1.492(13)
C2 C4 1.500(14)
C2 H2 0.9600
C3 C13 1.528(14)
C3 H3 0.9600
C4 C5 1.486(14)
C4 H4 0.9600
C5 H5A 0.9599
C5 H5B 0.9599
C5 H5C 0.9599
C6 C7 1.500(12)
C7 C8 1.354(14)
C7 C12 1.411(13)
C8 C9 1.394(13)
C8 H8 0.9600
C9 C10 1.374(13)
C10 C11 1.381(14)
C10 H10 0.9600
C11 C12 1.395(13)
C12 H12 0.9600
C13 C14 1.502(17)
C13 H13A 0.9600
C13 H13B 0.9600
C14 C15 1.41(2)
C14 H14A 0.9600
C14 H14B 0.9600
C15 C16 1.56(3)
C15 H15A 0.9600
C15 H15B 0.9600
C16 H16A 0.9599
C16 H16B 0.9599
C16 H16C 0.9599
C17 C22 1.378(17)
C17 C18 1.436(15)
C18 C19 1.392(15)
C18 H18 0.9600
C19 C20 1.37(2)
C19 H19 0.9600
C20 C21 1.36(2)
C20 H20 0.9600
C21 C22 1.47(2)
C21 H21 0.9600
C22 H22 0.9600
S1' O7' 1.455(8)
S1' O8' 1.463(8)
S1' C1' 1.745(9)
S1' C17' 1.751(10)
O1' C6' 1.328(11)
O1' C4' 1.484(10)
O2' C6' 1.209(12)
O3' N1' 1.233(10)
O4' N1' 1.209(10)
O5' N2' 1.229(13)
O6' N2' 1.223(12)
N1' C9' 1.445(14)
N2' C11' 1.451(13)
C1' C2' 1.513(12)
C1' C3' 1.529(13)
C1' H1' 0.9600
C2' C3' 1.503(14)
C2' C4' 1.526(12)
C2' H2' 0.9600
C3' C13' 1.519(13)
C3' H3' 0.9600
C4' C5' 1.504(13)
C4' H4' 0.9600
C5' H5'1 0.9599
C5' H5'2 0.9599
C5' H5'3 0.9599
C6' C7' 1.447(13)
C7' C12' 1.385(12)
C7' C8' 1.404(14)
C8' C9' 1.374(13)
C8' H8' 0.9600
C9' C10' 1.405(13)
C10' C11' 1.394(15)
C10' H10' 0.9600
C11' C12' 1.355(13)
C12' H12' 0.9600
C13' C14' 1.522(14)
C13' H13C 0.9600
C13' H13D 0.9600
C14' C15' 1.522(17)
C14' H14C 0.9600
C14' H14D 0.9600
C15' C16' 1.591(18)
C15' H15C 0.9600
C15' H15D 0.9600
C16' H16D 0.9599
C16' H16E 0.9599
C16' H16F 0.9599
C17' C22' 1.390(14)
C17' C18' 1.391(15)
C18' C19' 1.397(15)
C18' H18' 0.9600
C19' C20' 1.361(16)
C19' H19' 0.9600
C20' C21' 1.363(17)
C20' H20' 0.9600
C21' C22' 1.376(15)
C21' H21' 0.9600
C22' H22' 0.9600

loop_
_geom_torsion_atom_site_label_1
_geom_torsion_atom_site_label_2
_geom_torsion_atom_site_label_3
_geom_torsion_atom_site_label_4
_geom_torsion
O7 S1 C1 C2 43.7(9)
O8 S1 C1 C2 173.2(7)
C17 S1 C1 C2 -71.8(9)
O7 S1 C1 C3 -23.9(9)
O8 S1 C1 C3 105.6(8)
C17 S1 C1 C3 -139.4(8)
S1 C1 C2 C3 -108.1(8)
C3 C1 C2 C4 -116.6(10)
S1 C1 C2 C4 135.3(8)
C4 C2 C3 C13 -4.7(15)
C1 C2 C3 C13 -108.2(10)
C4 C2 C3 C1 103.6(11)
S1 C1 C3 C2 107.4(9)
C2 C1 C3 C13 113.1(10)
S1 C1 C3 C13 -139.5(8)
C6 O1 C4 C5 86.1(11)
C6 O1 C4 C2 -152.3(8)
C3 C2 C4 C5 -157.4(10)
C1 C2 C4 C5 -85.4(11)
C3 C2 C4 O1 83.7(11)
C1 C2 C4 O1 155.7(8)
C4 O1 C6 O2 -10.8(13)
C4 O1 C6 C7 168.7(7)
O2 C6 C7 C8 179.5(9)
O1 C6 C7 C8 0.0(12)
O2 C6 C7 C12 1.2(13)
O1 C6 C7 C12 -178.3(8)
C12 C7 C8 C9 1.5(13)
C6 C7 C8 C9 -176.8(8)
C7 C8 C9 C10 -0.2(13)
C7 C8 C9 N1 174.7(8)
O4 N1 C9 C10 173.9(9)
O3 N1 C9 C10 -6.9(13)
O4 N1 C9 C8 -1.2(13)
O3 N1 C9 C8 178.1(9)
C8 C9 C10 C11 -1.9(12)
N1 C9 C10 C11 -176.9(8)
C9 C10 C11 C12 3.0(13)
C9 C10 C11 N2 179.5(8)
O5 N2 C11 C10 179.6(9)
O6 N2 C11 C10 1.6(12)
O5 N2 C11 C12 -3.7(13)
O6 N2 C11 C12 178.3(8)
C10 C11 C12 C7 -1.8(12)
N2 C11 C12 C7 -178.3(8)
C8 C7 C12 C11 -0.5(13)
C6 C7 C12 C11 177.8(7)
C2 C3 C13 C14 -87.4(12)
C1 C3 C13 C14 -159.0(10)
C3 C13 C14 C15 165.5(13)
C13 C14 C15 C16 176.3(12)
O7 S1 C17 C22 160.0(9)
O8 S1 C17 C22 29.6(11)
C1 S1 C17 C22 -84.3(10)
O7 S1 C17 C18 -21.7(10)
O8 S1 C17 C18 -152.1(9)
C1 S1 C17 C18 94.0(9)
C22 C17 C18 C19 1.3(18)
S1 C17 C18 C19 -177.0(10)
C17 C18 C19 C20 -2.7(19)
C18 C19 C20 C21 5(2)
C19 C20 C21 C22 -6(3)
C18 C17 C22 C21 -1.7(18)
S1 C17 C22 C21 176.5(10)
C20 C21 C22 C17 4(2)
O7' S1' C1' C2' 168.3(7)
O8' S1' C1' C2' 37.7(9)
C17' S1' C1' C2' -76.7(8)
O7' S1' C1' C3' 100.4(9)
O8' S1' C1' C3' -30.2(9)
C17' S1' C1' C3' -144.6(8)
S1' C1' C2' C3' -107.8(9)
C3' C1' C2' C4' -113.6(9)
S1' C1' C2' C4' 138.6(8)
C1' C2' C3' C13' -106.2(11)
C4' C2' C3' C13' -2.4(14)
C4' C2' C3' C1' 103.8(9)
S1' C1' C3' C2' 107.2(9)
C2' C1' C3' C13' 115.6(10)
S1' C1' C3' C13' -137.2(8)
C6' O1' C4' C5' 105.2(9)
C6' O1' C4' C2' -134.0(8)
C3' C2' C4' O1' 85.4(10)
C1' C2' C4' O1' 155.7(7)
C3' C2' C4' C5' -158.9(9)
C1' C2' C4' C5' -88.6(10)
C4' O1' C6' O2' 3.2(14)
C4' O1' C6' C7' -178.6(7)
O2' C6' C7' C12' 3.3(15)
O1' C6' C7' C12' -175.0(9)
O2' C6' C7' C8' -177.1(9)
O1' C6' C7' C8' 4.6(13)
C12' C7' C8' C9' -2.3(13)
C6' C7' C8' C9' 178.1(8)
C7' C8' C9' C10' -1.7(14)
C7' C8' C9' N1' -179.3(8)
O4' N1' C9' C8' 168.6(9)
O3' N1' C9' C8' -13.0(13)
O4' N1' C9' C10' -9.0(13)
O3' N1' C9' C10' 169.3(9)
C8' C9' C10' C11' 3.0(14)
N1' C9' C10' C11' -179.3(9)
C9' C10' C11' C12' -0.4(16)
C9' C10' C11' N2' 179.5(9)
O6' N2' C11' C12' -169.8(11)
O5' N2' C11' C12' 8.1(18)
O6' N2' C11' C10' 10.4(17)
O5' N2' C11' C10' -171.7(12)
C10' C11' C12' C7' -3.7(17)
N2' C11' C12' C7' 176.4(10)
C8' C7' C12' C11' 5.0(15)
C6' C7' C12' C11' -175.4(9)
C2' C3' C13' C14' -96.5(12)
C1' C3' C13' C14' -168.3(10)
C3' C13' C14' C15' 175.4(12)
C13' C14' C15' C16' 176.1(15)
O7' S1' C17' C22' 28.0(9)
O8' S1' C17' C22' 158.6(8)
C1' S1' C17' C22' -86.5(8)
O7' S1' C17' C18' -152.7(8)
O8' S1' C17' C18' -22.0(9)
C1' S1' C17' C18' 92.9(9)
C22' C17' C18' C19' -1.2(15)
S1' C17' C18' C19' 179.5(8)
C17' C18' C19' C20' -0.3(17)
C18' C19' C20' C21' 0.4(18)
C19' C20' C21' C22' 1.0(18)
C20' C21' C22' C17' -2.4(17)
C18' C17' C22' C21' 2.5(15)
S1' C17' C22' C21' -178.2(8)
